data_7714424
loop_
_publ_author_name
'Nobbs, James David'
'Tay, Dillon'
'Yeap, Yoon Hui'
'Tiong, Yong-Lun'
'Ye, Suming'
'Aitipamula, Srinivasulu'
'Wang, Cun'
'Cheong, Choon Boon'
'van Meurs, Martin'

_publ_section_title
;
 Dioxaphosphabicyclooctanes: small caged phosphines from
 tris(hydroxymethyl)phosphine
;
_journal_name_full 'Dalton Transactions'
_journal_paper_doi 10.1039/D3DT02577B
_journal_year 2023
_chemical_formula_moiety 'C16 H30 Cl2 O4 P2 Pd'
_chemical_formula_sum 'C16 H30 Cl2 O4 P2 Pd'
_chemical_formula_weight 525.64
_space_group_crystal_system monoclinic
_space_group_IT_number 12
_space_group_name_Hall '-C 2y'
_space_group_name_H-M_alt 'C 1 2/m 1'
_atom_sites_solution_hydrogens geom
_atom_sites_solution_primary dual
_audit_creation_date 2023-10-17
_audit_creation_method
;
Olex2 1.5
(compiled 2023.08.24 svn.re1ec1418 for OlexSys, GUI svn.r6817)
;
_audit_update_record
;
2023-10-17 deposited with the CCDC.	2023-11-03 downloaded from the CCDC.
;
_cell_angle_alpha 90
_cell_angle_beta 107.289(5)
_cell_angle_gamma 90
_cell_formula_units_Z 2
_cell_length_a 11.7581(16)
_cell_length_b 10.6856(15)
_cell_length_c 8.9245(11)
_cell_measurement_reflns_used 7911
_cell_measurement_temperature 300.00
_cell_measurement_theta_max 28.270
_cell_measurement_theta_min 2.631
_cell_volume 1070.6(2)
_computing_cell_refinement 'SAINT V8.40B (?, 2016)'
_computing_data_collection Apex4
_computing_data_reduction 'SAINT V8.40B (?, 2016)'
_computing_molecular_graphics 'Olex2 1.5 (Dolomanov et al., 2009)'
_computing_publication_material 'Olex2 1.5 (Dolomanov et al., 2009)'
_computing_structure_refinement 'SHELXL 2019/3 (Sheldrick, 2015)'
_computing_structure_solution 'SHELXT 2018/2 (Sheldrick, 2018)'
_diffrn_ambient_temperature 300.00
_diffrn_measured_fraction_theta_full 0.990
_diffrn_measured_fraction_theta_max 0.989
_diffrn_measurement_device_type 'Bruker PHOTON'
_diffrn_measurement_method Diffraction
_diffrn_radiation_type MoK\a
_diffrn_radiation_wavelength 0.71073
_diffrn_reflns_av_R_equivalents 0.0199
_diffrn_reflns_av_unetI/netI 0.0123
_diffrn_reflns_Laue_measured_fraction_full 0.990
_diffrn_reflns_Laue_measured_fraction_max 0.989
_diffrn_reflns_limit_h_max 14
_diffrn_reflns_limit_h_min -14
_diffrn_reflns_limit_k_max 13
_diffrn_reflns_limit_k_min -13
_diffrn_reflns_limit_l_max 11
_diffrn_reflns_limit_l_min -11
_diffrn_reflns_number 8777
_diffrn_reflns_point_group_measured_fraction_full 0.990
_diffrn_reflns_point_group_measured_fraction_max 0.989
_diffrn_reflns_theta_full 25.000
_diffrn_reflns_theta_max 26.363
_diffrn_reflns_theta_min 2.390
_diffrn_source 'Diamond micro-source'
_diffrn_source_current 1.6
_diffrn_source_power 0.08
_diffrn_source_voltage 50.0
_exptl_absorpt_coefficient_mu 1.283
_exptl_absorpt_correction_T_max 0.7457
_exptl_absorpt_correction_T_min 0.6776
_exptl_absorpt_correction_type multi-scan
_exptl_absorpt_process_details
;
SADABS-2016/2 (Bruker,2016/2) was used for absorption correction.
wR2(int) was 0.1037 before and 0.0367 after correction.
The Ratio of minimum to maximum transmission is 0.9087.
The \l/2 correction factor is Not present.
;
_exptl_crystal_colour 'clear light colourless'
_exptl_crystal_colour_lustre clear
_exptl_crystal_colour_modifier light
_exptl_crystal_colour_primary colourless
_exptl_crystal_density_diffrn 1.631
_exptl_crystal_density_method 'not measured'
_exptl_crystal_description needle
_exptl_crystal_F_000 536
_exptl_crystal_size_max 0.28
_exptl_crystal_size_mid 0.21
_exptl_crystal_size_min 0.10
_exptl_transmission_factor_max 0.880
_exptl_transmission_factor_min 0.731
_refine_diff_density_max 0.525
_refine_diff_density_min -0.476
_refine_diff_density_rms 0.052
_refine_ls_extinction_method none
_refine_ls_goodness_of_fit_ref 1.079
_refine_ls_hydrogen_treatment constr
_refine_ls_matrix_type full
_refine_ls_number_parameters 69
_refine_ls_number_reflns 1142
_refine_ls_number_restraints 0
_refine_ls_restrained_S_all 1.079
_refine_ls_R_factor_all 0.0203
_refine_ls_R_factor_gt 0.0193
_refine_ls_shift/su_max 0.000
_refine_ls_shift/su_mean 0.000
_refine_ls_structure_factor_coef Fsqd
_refine_ls_weighting_details 'w=1/[\s^2^(Fo^2^)+(0.0091P)^2^+2.0405P] where P=(Fo^2^+2Fc^2^)/3'
_refine_ls_weighting_scheme calc
_refine_ls_wR_factor_gt 0.0431
_refine_ls_wR_factor_ref 0.0436
_reflns_Friedel_coverage 0.000
_reflns_number_gt 1102
_reflns_number_total 1142
_reflns_threshold_expression 'I > 2\s(I)'
_cod_data_source_file d3dt02577b2.cif
_cod_data_source_block mo_srini_1_2
_cod_database_code 7714424
_shelx_shelxl_version_number 2019/3
_shelx_space_group_comment
;
The symmetry employed for this shelxl refinement is uniquely defined
by the following loop, which should always be used as a source of
symmetry information in preference to the above space-group names.
They are only intended as comments.
;
_shelx_estimated_absorpt_t_max 0.882
_shelx_estimated_absorpt_t_min 0.715
_olex2_refinement_description
;
1. Fixed Uiso
 At 1.2 times of:
  All C(H,H) groups
 At 1.5 times of:
  All C(H,H,H) groups
2. Others
 Fixed Sof: H2A(0.5) H2B(0.5) H6A(0.5) H6B(0.5) H6C(0.5)
3.a Secondary CH2 refined with riding coordinates:
 C4(H4A,H4B), C2(H2A,H2B)
3.b Idealised Me refined as rotating group:
 C5(H5A,H5B,H5C), C6(H6A,H6B,H6C)
;
_olex2_submission_special_instructions 'No special instructions were received'

loop_
_space_group_symop_operation_xyz
'x, y, z'
'-x, y, -z'
'x+1/2, y+1/2, z'
'-x+1/2, y+1/2, -z'
'-x, -y, -z'
'x, -y, z'
'-x+1/2, -y+1/2, -z'
'x+1/2, -y+1/2, z'

loop_
_atom_site_label
_atom_site_type_symbol
_atom_site_fract_x
_atom_site_fract_y
_atom_site_fract_z
_atom_site_U_iso_or_equiv
_atom_site_adp_type
_atom_site_occupancy
_atom_site_site_symmetry_order
_atom_site_calc_flag
_atom_site_refinement_flags_posn
_atom_site_refinement_flags_adp
_atom_site_refinement_flags_occupancy
_atom_site_disorder_assembly
_atom_site_disorder_group
Pd1 Pd 0.500000 0.500000 0.000000 0.02757(9) Uani 1 4 d S T P . .
P1 P 0.62169(6) 0.500000 0.25330(7) 0.02706(15) Uani 1 2 d S T P . .
Cl1 Cl 0.500000 0.71456(7) 0.000000 0.0571(2) Uani 1 2 d S T P . .
O1 O 0.67046(17) 0.39205(18) 0.53671(18) 0.0705(6) Uani 1 1 d . . . . .
C1 C 0.7842(2) 0.500000 0.2982(3) 0.0332(6) Uani 1 2 d S T P . .
C4 C 0.60258(18) 0.3719(2) 0.3783(2) 0.0387(5) Uani 1 1 d . . . . .
H4A H 0.519033 0.364487 0.371851 0.046 Uiso 1 1 calc R U . . .
H4B H 0.627249 0.294115 0.341421 0.046 Uiso 1 1 calc R U . . .
C3 C 0.7424(3) 0.500000 0.5706(3) 0.0374(6) Uani 1 2 d S T P . .
C2 C 0.8317(3) 0.500000 0.4797(4) 0.0538(9) Uani 1 2 d S T P . .
H2A H 0.882103 0.426967 0.511523 0.065 Uiso 0.5 1 calc R U P . .
H2B H 0.882103 0.573033 0.511523 0.065 Uiso 0.5 1 calc R U P . .
C5 C 0.8246(2) 0.3837(3) 0.2295(3) 0.0597(7) Uani 1 1 d . . . . .
H5A H 0.800587 0.310371 0.274403 0.090 Uiso 1 1 calc R U . . .
H5B H 0.909715 0.384645 0.253088 0.090 Uiso 1 1 calc R U . . .
H5C H 0.788844 0.382901 0.117830 0.090 Uiso 1 1 calc R U . . .
C6 C 0.8000(3) 0.500000 0.7469(3) 0.0555(9) Uani 1 2 d S T P . .
H6A H 0.739617 0.490848 0.798688 0.083 Uiso 0.5 1 calc R U P A -1
H6B H 0.841553 0.577501 0.778201 0.083 Uiso 0.5 1 calc R U P A -1
H6C H 0.855201 0.431651 0.775458 0.083 Uiso 0.5 1 calc R U P A -1

loop_
_atom_site_aniso_label
_atom_site_aniso_U_11
_atom_site_aniso_U_22
_atom_site_aniso_U_33
_atom_site_aniso_U_23
_atom_site_aniso_U_13
_atom_site_aniso_U_12
Pd1 0.02883(15) 0.02985(15) 0.02258(14) 0.000 0.00542(11) 0.000
P1 0.0270(3) 0.0306(3) 0.0227(3) 0.000 0.0059(3) 0.000
Cl1 0.0836(6) 0.0316(4) 0.0428(4) 0.000 -0.0012(4) 0.000
O1 0.0857(13) 0.0833(13) 0.0283(8) 0.0162(8) -0.0047(8) -0.0449(11)
C1 0.0276(13) 0.0404(15) 0.0313(13) 0.000 0.0083(11) 0.000
C4 0.0418(10) 0.0432(11) 0.0287(9) 0.0035(8) 0.0068(8) -0.0101(9)
C3 0.0381(15) 0.0437(16) 0.0265(13) 0.000 0.0037(11) 0.000
C2 0.0319(15) 0.091(3) 0.0343(16) 0.000 0.0036(13) 0.000
C5 0.0440(12) 0.0638(16) 0.0736(17) -0.0162(14) 0.0210(12) 0.0112(12)
C6 0.060(2) 0.071(2) 0.0272(15) 0.000 0.0008(14) 0.000

loop_
_atom_type_symbol
_atom_type_description
_atom_type_scat_dispersion_real
_atom_type_scat_dispersion_imag
_atom_type_scat_source
C C 0.0033 0.0016 'International Tables Vol C Tables 4.2.6.8 and 6.1.1.4'
H H 0.0000 0.0000 'International Tables Vol C Tables 4.2.6.8 and 6.1.1.4'
Cl Cl 0.1484 0.1585 'International Tables Vol C Tables 4.2.6.8 and 6.1.1.4'
O O 0.0106 0.0060 'International Tables Vol C Tables 4.2.6.8 and 6.1.1.4'
P P 0.1023 0.0942 'International Tables Vol C Tables 4.2.6.8 and 6.1.1.4'
Pd Pd -0.9988 1.0072 'International Tables Vol C Tables 4.2.6.8 and 6.1.1.4'

loop_
_geom_angle_atom_site_label_1
_geom_angle_atom_site_label_2
_geom_angle_atom_site_label_3
_geom_angle
_geom_angle_site_symmetry_1
_geom_angle_site_symmetry_3
_geom_angle_publ_flag
P1 Pd1 P1 180.0 . 5_665 ?
P1 Pd1 Cl1 90.0 . . ?
P1 Pd1 Cl1 90.0 5_665 . ?
P1 Pd1 Cl1 90.0 . 5_665 ?
P1 Pd1 Cl1 90.0 5_665 5_665 ?
Cl1 Pd1 Cl1 180.0 5_665 . ?
C1 P1 Pd1 121.43(9) . . ?
C4 P1 Pd1 116.78(6) . . ?
C4 P1 Pd1 116.78(6) 6_565 . ?
C4 P1 C1 100.16(9) . . ?
C4 P1 C1 100.17(9) 6_565 . ?
C4 P1 C4 97.41(14) 6_565 . ?
C3 O1 C4 117.55(17) . . ?
C2 C1 P1 104.91(19) . . ?
C5 C1 P1 109.97(14) . . ?
C5 C1 P1 109.97(14) 6_565 . ?
C5 C1 C2 111.26(17) 6_565 . ?
C5 C1 C2 111.26(17) . . ?
C5 C1 C5 109.4(3) 6_565 . ?
P1 C4 H4A 109.4 . . ?
P1 C4 H4B 109.4 . . ?
O1 C4 P1 111.19(14) . . ?
O1 C4 H4A 109.4 . . ?
O1 C4 H4B 109.4 . . ?
H4A C4 H4B 108.0 . . ?
O1 C3 O1 109.9(3) 6_565 . ?
O1 C3 C2 110.76(17) 6_565 . ?
O1 C3 C2 110.76(17) . . ?
O1 C3 C6 106.10(16) 6_565 . ?
O1 C3 C6 106.10(16) . . ?
C2 C3 C6 113.0(3) . . ?
C1 C2 H2A 107.8 . . ?
C1 C2 H2B 107.8 . . ?
C3 C2 C1 118.1(2) . . ?
C3 C2 H2A 107.8 . . ?
C3 C2 H2B 107.8 . . ?
H2A C2 H2B 107.1 . . ?
C1 C5 H5A 109.5 . . ?
C1 C5 H5B 109.5 . . ?
C1 C5 H5C 109.5 . . ?
H5A C5 H5B 109.5 . . ?
H5A C5 H5C 109.5 . . ?
H5B C5 H5C 109.5 . . ?
C3 C6 H6A 109.5 . . ?
C3 C6 H6B 109.5 . . ?
C3 C6 H6C 109.5 . . ?
H6A C6 H6B 109.5 . . ?
H6A C6 H6C 109.5 . . ?
H6B C6 H6C 109.5 . . ?

loop_
_geom_bond_atom_site_label_1
_geom_bond_atom_site_label_2
_geom_bond_distance
_geom_bond_site_symmetry_2
_geom_bond_publ_flag
Pd1 P1 2.2880(7) . ?
Pd1 P1 2.2880(7) 5_665 ?
Pd1 Cl1 2.2928(8) . ?
Pd1 Cl1 2.2927(8) 5_665 ?
P1 C1 1.832(3) . ?
P1 C4 1.821(2) . ?
P1 C4 1.821(2) 6_565 ?
O1 C4 1.418(2) . ?
O1 C3 1.409(2) . ?
C1 C2 1.548(4) . ?
C1 C5 1.522(3) . ?
C1 C5 1.522(3) 6_565 ?
C4 H4A 0.9700 . ?
C4 H4B 0.9700 . ?
C3 C2 1.506(4) . ?
C3 C6 1.517(4) . ?
C2 H2A 0.9700 . ?
C2 H2B 0.9700 . ?
C5 H5A 0.9600 . ?
C5 H5B 0.9600 . ?
C5 H5C 0.9600 . ?
C6 H6A 0.9600 . ?
C6 H6B 0.9600 . ?
C6 H6C 0.9600 . ?

loop_
_geom_torsion_atom_site_label_1
_geom_torsion_atom_site_label_2
_geom_torsion_atom_site_label_3
_geom_torsion_atom_site_label_4
_geom_torsion
_geom_torsion_site_symmetry_1
_geom_torsion_site_symmetry_2
_geom_torsion_site_symmetry_3
_geom_torsion_site_symmetry_4
_geom_torsion_publ_flag
Pd1 P1 C1 C2 180.000(0) . . . . ?
Pd1 P1 C1 C5 -60.27(17) . . . . ?
Pd1 P1 C1 C5 60.27(17) . . . 6_565 ?
Pd1 P1 C4 O1 -171.62(14) . . . . ?
P1 C1 C2 C3 0.000(1) . . . . ?
O1 C3 C2 C1 61.09(16) . . . . ?
O1 C3 C2 C1 -61.09(16) 6_565 . . . ?
C1 P1 C4 O1 55.23(18) . . . . ?
C4 P1 C1 C2 -49.76(7) . . . . ?
C4 P1 C1 C2 49.76(7) 6_565 . . . ?
C4 P1 C1 C5 -70.0(2) 6_565 . . 6_565 ?
C4 P1 C1 C5 70.0(2) . . . . ?
C4 P1 C1 C5 -169.49(18) . . . 6_565 ?
C4 P1 C1 C5 169.49(18) 6_565 . . . ?
C4 P1 C4 O1 -46.5(2) 6_565 . . . ?
C4 O1 C3 O1 63.5(3) . . . 6_565 ?
C4 O1 C3 C2 -59.2(3) . . . . ?
C4 O1 C3 C6 177.8(2) . . . . ?
C3 O1 C4 P1 -2.4(3) . . . . ?
C5 C1 C2 C3 118.87(17) 6_565 . . . ?
C5 C1 C2 C3 -118.87(17) . . . . ?
C6 C3 C2 C1 180.000(1) . . . . ?
